data_4038376
loop_
_publ_author_name
'Schoemaker, Robin'
'Schwedtmann, Kai'
'Hennersdorf, Felix'
'Bauz\'a, Antonio'
'Frontera, Antonio'
'Weigand, Jan J.'

_publ_section_title
;
 Toward N,P-Doped \p-Extended PAHs: A One-Pot Synthesis to Diannulated
 1,4,2-Diazaphospholium Triflate Salts.
;
_journal_name_full 'The Journal of organic chemistry'
_journal_paper_doi 10.1021/acs.joc.0c00577
_journal_year 2020
_chemical_formula_moiety 'C32 H46 N6 P, C F3 O3 S, C4 H10 O'
_chemical_formula_sum 'C37 H56 F3 N6 O4 P S'
_chemical_formula_weight 768.90
_space_group_crystal_system monoclinic
_space_group_IT_number 14
_space_group_name_Hall '-P 2ybc'
_space_group_name_H-M_alt 'P 1 21/c 1'
_atom_sites_solution_hydrogens geom
_audit_creation_date 2017-01-23
_audit_creation_method
;
Olex2 1.2
(compiled 2015.09.30 svn.r3233 for OlexSys, GUI svn.r5103)
;
_cell_angle_alpha 90
_cell_angle_beta 99.5180(7)
_cell_angle_gamma 90
_cell_formula_units_Z 4
_cell_length_a 17.32700(13)
_cell_length_b 12.54811(10)
_cell_length_c 19.52034(14)
_cell_measurement_reflns_used 16895
_cell_measurement_temperature 100.01(10)
_cell_measurement_theta_max 76.4300
_cell_measurement_theta_min 4.1910
_cell_volume 4185.71(6)
_computing_cell_refinement 'CrysAlisPro 1.171.38.43 (Rigaku OD, 2015)'
_computing_data_collection 'CrysAlisPro 1.171.38.43 (Rigaku OD, 2015)'
_computing_data_reduction 'CrysAlisPro 1.171.38.43 (Rigaku OD, 2015)'
_computing_molecular_graphics 'Olex2 (Dolomanov et al., 2009)'
_computing_publication_material 'Olex2 (Dolomanov et al., 2009)'
_computing_structure_refinement 'ShelXL (Sheldrick, 2015)'
_computing_structure_solution 'ShelXT (Sheldrick, 2015)'
_diffrn_ambient_environment N~2~
_diffrn_ambient_temperature 100.01(10)
_diffrn_detector 'CCD plate'
_diffrn_detector_area_resol_mean 5.2850
_diffrn_detector_type AtlasS2
_diffrn_measured_fraction_theta_full 1.000
_diffrn_measured_fraction_theta_max 0.988
_diffrn_measurement_details
;
List of Runs (angles in degrees, time in seconds):

  # Type    Start    End  Width  t~exp~   \w     \q     \k     \f   Frames
--------------------------------------------------------------------------
  1  \w     22.00  55.00   0.50    1.25    --   42.50  57.00 -60.00   66
  2  \w     88.00 175.00   0.50    5.00    --  111.00  45.00-120.00  174
  3  \w    143.00 176.00   0.50    5.00    --  111.00  45.00 -60.00   66
  4  \w    110.00 136.00   0.50    5.00    --  111.00 -61.00   0.00   52
  5  \w     59.00  86.00   0.50    5.00    --  111.00 -94.00 -60.00   54
  6  \w     53.00  83.00   0.50    5.00    --  111.00 -61.00   0.00   60
  7  \w     38.00  73.00   0.50    5.00    --  111.00 -77.00   0.00   70
  8  \w     39.00 122.00   0.50    5.00    --  111.00 -77.00  60.00  166
  9  \w     48.00 103.00   0.50    5.00    --  111.00-125.00  30.00  110
 10  \w     31.00  90.00   0.50    5.00    --  111.00 -94.00 -90.00  118
 11  \w     47.00  99.00   0.50    5.00    --  111.00 -94.00-180.00  104
 12  \w     87.00 167.00   0.50    5.00    --  111.00  77.00  90.00  160
 13  \w    151.00 178.00   0.50    5.00    --  111.00  78.00 158.00   54
 14  \w    106.00 133.00   0.50    5.00    --  111.00  78.00 158.00   54
 15  \w     85.00 172.00   0.50    5.00    --  111.00  61.00 150.00  174
 16  \w    -20.00  34.00   0.50    1.25    --  -38.50  38.00 150.00  108
 17  \w    -96.00 -14.00   0.50    1.25    --  -38.50 -57.00  60.00  164
 18  \w   -109.00 -32.00   0.50    1.25    --  -38.50 -38.00 -30.00  154
;
_diffrn_measurement_device 'four-circle diffractometer'
_diffrn_measurement_device_type 'SuperNova, Dual, Cu at zero, AtlasS2'
_diffrn_measurement_method '\w scans'
_diffrn_orient_matrix_type 'CrysAlisPro convention (1999,Acta A55,543-557)'
_diffrn_orient_matrix_UB_11 -0.0838432000
_diffrn_orient_matrix_UB_12 0.0097602000
_diffrn_orient_matrix_UB_13 0.0160610000
_diffrn_orient_matrix_UB_21 0.0119660000
_diffrn_orient_matrix_UB_22 -0.1028333000
_diffrn_orient_matrix_UB_23 0.0435155000
_diffrn_orient_matrix_UB_31 0.0309565000
_diffrn_orient_matrix_UB_32 0.0663990000
_diffrn_orient_matrix_UB_33 0.0651634000
_diffrn_radiation_monochromator mirror
_diffrn_radiation_probe x-ray
_diffrn_radiation_type CuK\a
_diffrn_radiation_wavelength 1.54184
_diffrn_reflns_av_R_equivalents 0.0218
_diffrn_reflns_av_unetI/netI 0.0235
_diffrn_reflns_Laue_measured_fraction_full 1.000
_diffrn_reflns_Laue_measured_fraction_max 0.988
_diffrn_reflns_limit_h_max 20
_diffrn_reflns_limit_h_min -21
_diffrn_reflns_limit_k_max 15
_diffrn_reflns_limit_k_min -14
_diffrn_reflns_limit_l_max 24
_diffrn_reflns_limit_l_min -22
_diffrn_reflns_number 24645
_diffrn_reflns_point_group_measured_fraction_full 1.000
_diffrn_reflns_point_group_measured_fraction_max 0.988
_diffrn_reflns_theta_full 67.684
_diffrn_reflns_theta_max 76.688
_diffrn_reflns_theta_min 2.586
_diffrn_source 'micro-focus sealed X-ray tube'
_diffrn_source_type 'SuperNova (Cu) X-ray Source'
_exptl_absorpt_coefficient_mu 1.525
_exptl_absorpt_correction_T_max 0.875
_exptl_absorpt_correction_T_min 0.769
_exptl_absorpt_correction_type gaussian
_exptl_absorpt_process_details
;
CrysAlisPro 1.171.38.43 (Rigaku Oxford Diffraction, 2015)
Numerical absorption correction based on gaussian integration over
			a multifaceted crystal model
Empirical absorption correction using spherical harmonics,
 implemented in SCALE3 ABSPACK scaling algorithm.
;
_exptl_crystal_colour colourless
_exptl_crystal_colour_primary colourless
_exptl_crystal_density_diffrn 1.220
_exptl_crystal_description block
_exptl_crystal_F_000 1640
_exptl_crystal_size_max 0.268
_exptl_crystal_size_mid 0.169
_exptl_crystal_size_min 0.1
_refine_diff_density_max 0.668
_refine_diff_density_min -0.386
_refine_diff_density_rms 0.054
_refine_ls_extinction_method none
_refine_ls_goodness_of_fit_ref 1.053
_refine_ls_hydrogen_treatment constr
_refine_ls_matrix_type full
_refine_ls_number_parameters 483
_refine_ls_number_reflns 8707
_refine_ls_number_restraints 0
_refine_ls_restrained_S_all 1.053
_refine_ls_R_factor_all 0.0439
_refine_ls_R_factor_gt 0.0407
_refine_ls_shift/su_max 0.001
_refine_ls_shift/su_mean 0.000
_refine_ls_structure_factor_coef Fsqd
_refine_ls_weighting_details 'w=1/[\s^2^(Fo^2^)+(0.0656P)^2^+1.6943P] where P=(Fo^2^+2Fc^2^)/3'
_refine_ls_weighting_scheme calc
_refine_ls_wR_factor_gt 0.1110
_refine_ls_wR_factor_ref 0.1148
_reflns_Friedel_coverage 0.000
_reflns_number_gt 8017
_reflns_number_total 8707
_reflns_threshold_expression 'I > 2\s(I)'
_cod_data_source_file jo0c00577_si_015.cif
_cod_data_source_block jjw0602
_cod_original_cell_volume 4185.70(5)
_cod_database_code 4038376
_chemical_oxdiff_formula 'C148 H224 F12 N24 O16 P4 S4 '
_shelx_space_group_comment
;
The symmetry employed for this shelxl refinement is uniquely defined
by the following loop, which should always be used as a source of
symmetry information in preference to the above space-group names.
They are only intended as comments.
;
_reflns_odcompleteness_completeness 100.00
_reflns_odcompleteness_iscentric 1
_reflns_odcompleteness_theta 66.97
_olex2_refinement_description
;
1. Fixed Uiso
 At 1.2 times of:
  All C(H) groups, All C(H,H) groups
 At 1.5 times of:
  All C(H,H,H) groups
2.a Secondary CH2 refined with riding coordinates:
 C35(H35A,H35B), C36(H36A,H36B)
2.b Aromatic/amide H refined with riding coordinates:
 C2(H2), C3(H3), C4(H4), C5(H5), C7(H7), C8(H8), C9(H9), C10(H10), C12(H12),
 C23(H23)
2.c Idealised Me refined as rotating group:
 C15(H15A,H15B,H15C), C16(H16A,H16B,H16C), C17(H17A,H17B,H17C), C19(H19A,H19B,
 H19C), C20(H20A,H20B,H20C), C21(H21A,H21B,H21C), C26(H26A,H26B,H26C), C27(H27A,
 H27B,H27C), C28(H28A,H28B,H28C), C30(H30A,H30B,H30C), C31(H31A,H31B,H31C),
 C32(H32A,H32B,H32C), C34(H34A,H34B,H34C), C37(H37A,H37B,H37C)
;
_shelx_shelxl_version_number 2014/7
_olex2_submission_special_instructions 'No special instructions were received'
_oxdiff_exptl_absorpt_empirical_details
;
Empirical correction (ABSPACK) includes:
- Absorption correction using spherical harmonics
- Frame scaling
;
_oxdiff_exptl_absorpt_empirical_full_max 1.392
_oxdiff_exptl_absorpt_empirical_full_min 0.786

loop_
_space_group_symop_operation_xyz
'x, y, z'
'-x, y+1/2, -z+1/2'
'-x, -y, -z'
'x, -y-1/2, z-1/2'

loop_
_atom_site_label
_atom_site_type_symbol
_atom_site_fract_x
_atom_site_fract_y
_atom_site_fract_z
_atom_site_U_iso_or_equiv
_atom_site_adp_type
_atom_site_occupancy
_atom_site_site_symmetry_order
_atom_site_calc_flag
_atom_site_refinement_flags_posn
_atom_site_refinement_flags_adp
_atom_site_refinement_flags_occupancy
_atom_site_disorder_assembly
_atom_site_disorder_group
P1 P 0.30822(2) 0.50627(3) 0.43126(2) 0.01797(9) Uani 1 1 d . . . . .
N1 N 0.40005(6) 0.46947(9) 0.56313(6) 0.0190(2) Uani 1 1 d . . . . .
N2 N 0.41326(7) 0.64033(10) 0.52060(7) 0.0266(3) Uani 1 1 d . . . . .
N3 N 0.23858(7) 0.55397(9) 0.47664(6) 0.0193(2) Uani 1 1 d . . . . .
N4 N 0.22901(7) 0.50319(9) 0.53774(6) 0.0208(2) Uani 1 1 d . . . . .
N5 N 0.25698(7) 0.40321(9) 0.38556(6) 0.0194(2) Uani 1 1 d . . . . .
N6 N 0.19742(7) 0.35237(9) 0.41214(6) 0.0204(2) Uani 1 1 d . . . . .
C1 C 0.36235(8) 0.42397(10) 0.50337(6) 0.0186(2) Uani 1 1 d . . . . .
C2 C 0.37018(8) 0.31485(11) 0.49551(7) 0.0211(3) Uani 1 1 d . . . . .
H2 H 0.3454 0.2818 0.4551 0.025 Uiso 1 1 calc R . . . .
C3 C 0.41452(8) 0.25424(11) 0.54717(7) 0.0232(3) Uani 1 1 d . . . . .
H3 H 0.4198 0.1812 0.5411 0.028 Uiso 1 1 calc R . . . .
C4 C 0.45079(8) 0.30279(11) 0.60764(7) 0.0229(3) Uani 1 1 d . . . . .
H4 H 0.4803 0.2631 0.6429 0.027 Uiso 1 1 calc R . . . .
C5 C 0.44222(8) 0.41122(11) 0.61448(7) 0.0212(3) Uani 1 1 d . . . . .
H5 H 0.4658 0.4449 0.6550 0.025 Uiso 1 1 calc R . . . .
C6 C 0.39711(8) 0.58456(11) 0.57371(7) 0.0216(3) Uani 1 1 d . . . . .
C7 C 0.38118(9) 0.62415(12) 0.63570(8) 0.0282(3) Uani 1 1 d . . . . .
H7 H 0.3692 0.5797 0.6706 0.034 Uiso 1 1 calc R . . . .
C8 C 0.38407(10) 0.73440(13) 0.64312(9) 0.0350(4) Uani 1 1 d . . . . .
H8 H 0.3747 0.7660 0.6840 0.042 Uiso 1 1 calc R . . . .
C9 C 0.40095(9) 0.79625(12) 0.58907(10) 0.0356(4) Uani 1 1 d . . . . .
H9 H 0.4034 0.8701 0.5932 0.043 Uiso 1 1 calc R . . . .
C10 C 0.41423(9) 0.74696(12) 0.52856(9) 0.0325(3) Uani 1 1 d . . . . .
H10 H 0.4242 0.7893 0.4919 0.039 Uiso 1 1 calc R . . . .
C11 C 0.18253(8) 0.63314(11) 0.45941(7) 0.0222(3) Uani 1 1 d . . . . .
C12 C 0.13808(9) 0.63202(12) 0.51098(8) 0.0273(3) Uani 1 1 d . . . . .
H12 H 0.0957 0.6760 0.5145 0.033 Uiso 1 1 calc R . . . .
C13 C 0.16912(8) 0.55079(12) 0.55818(7) 0.0247(3) Uani 1 1 d . . . . .
C14 C 0.17372(9) 0.70194(11) 0.39464(8) 0.0267(3) Uani 1 1 d . . . . .
C15 C 0.10554(11) 0.77970(13) 0.39623(9) 0.0361(4) Uani 1 1 d . . . . .
H15A H 0.0583 0.7402 0.3970 0.054 Uiso 1 1 calc GR . . . .
H15B H 0.0993 0.8241 0.3556 0.054 Uiso 1 1 calc GR . . . .
H15C H 0.1164 0.8234 0.4370 0.054 Uiso 1 1 calc GR . . . .
C16 C 0.24829(11) 0.76719(14) 0.39231(10) 0.0389(4) Uani 1 1 d . . . . .
H16A H 0.2593 0.8109 0.4331 0.058 Uiso 1 1 calc GR . . . .
H16B H 0.2407 0.8117 0.3517 0.058 Uiso 1 1 calc GR . . . .
H16C H 0.2914 0.7197 0.3906 0.058 Uiso 1 1 calc GR . . . .
C17 C 0.15367(9) 0.63326(13) 0.32914(7) 0.0297(3) Uani 1 1 d . . . . .
H17A H 0.1965 0.5860 0.3257 0.044 Uiso 1 1 calc GR . . . .
H17B H 0.1445 0.6785 0.2889 0.044 Uiso 1 1 calc GR . . . .
H17C H 0.1075 0.5923 0.3317 0.044 Uiso 1 1 calc GR . . . .
C18 C 0.14120(10) 0.51798(14) 0.62464(8) 0.0336(4) Uani 1 1 d . . . . .
C19 C 0.05431(11) 0.48928(17) 0.60800(10) 0.0429(4) Uani 1 1 d . . . . .
H19A H 0.0472 0.4309 0.5758 0.064 Uiso 1 1 calc GR . . . .
H19B H 0.0252 0.5498 0.5878 0.064 Uiso 1 1 calc GR . . . .
H19C H 0.0360 0.4691 0.6500 0.064 Uiso 1 1 calc GR . . . .
C20 C 0.15276(12) 0.61203(19) 0.67581(9) 0.0486(5) Uani 1 1 d . . . . .
H20A H 0.2074 0.6294 0.6865 0.073 Uiso 1 1 calc GR . . . .
H20B H 0.1340 0.5927 0.7177 0.073 Uiso 1 1 calc GR . . . .
H20C H 0.1241 0.6727 0.6552 0.073 Uiso 1 1 calc GR . . . .
C21 C 0.18716(14) 0.4216(2) 0.65674(11) 0.0572(6) Uani 1 1 d . . . . .
H21A H 0.1809 0.3637 0.6241 0.086 Uiso 1 1 calc GR . . . .
H21B H 0.1679 0.4005 0.6981 0.086 Uiso 1 1 calc GR . . . .
H21C H 0.2416 0.4398 0.6682 0.086 Uiso 1 1 calc GR . . . .
C22 C 0.27186(7) 0.35391(10) 0.32533(6) 0.0189(2) Uani 1 1 d . . . . .
C23 C 0.22020(8) 0.27110(11) 0.31417(7) 0.0223(3) Uani 1 1 d . . . . .
H23 H 0.2155 0.2222 0.2779 0.027 Uiso 1 1 calc R . . . .
C24 C 0.17509(8) 0.27383(11) 0.36843(7) 0.0201(3) Uani 1 1 d . . . . .
C25 C 0.33472(8) 0.38629(11) 0.28359(7) 0.0209(3) Uani 1 1 d . . . . .
C26 C 0.32288(9) 0.50102(11) 0.25555(7) 0.0240(3) Uani 1 1 d . . . . .
H26A H 0.2719 0.5074 0.2279 0.036 Uiso 1 1 calc GR . . . .
H26B H 0.3620 0.5171 0.2275 0.036 Uiso 1 1 calc GR . . . .
H26C H 0.3274 0.5500 0.2938 0.036 Uiso 1 1 calc GR . . . .
C27 C 0.41662(8) 0.37583(12) 0.32742(7) 0.0257(3) Uani 1 1 d . . . . .
H27A H 0.4215 0.4248 0.3657 0.038 Uiso 1 1 calc GR . . . .
H27B H 0.4555 0.3918 0.2992 0.038 Uiso 1 1 calc GR . . . .
H27C H 0.4240 0.3043 0.3448 0.038 Uiso 1 1 calc GR . . . .
C28 C 0.33063(9) 0.31023(12) 0.22147(8) 0.0283(3) Uani 1 1 d . . . . .
H28A H 0.3396 0.2385 0.2380 0.042 Uiso 1 1 calc GR . . . .
H28B H 0.3699 0.3297 0.1943 0.042 Uiso 1 1 calc GR . . . .
H28C H 0.2798 0.3150 0.1932 0.042 Uiso 1 1 calc GR . . . .
C29 C 0.10728(8) 0.20208(11) 0.37730(7) 0.0233(3) Uani 1 1 d . . . . .
C30 C 0.03943(9) 0.22545(13) 0.31759(9) 0.0317(3) Uani 1 1 d . . . . .
H30A H 0.0246 0.2990 0.3192 0.048 Uiso 1 1 calc GR . . . .
H30B H -0.0045 0.1811 0.3224 0.048 Uiso 1 1 calc GR . . . .
H30C H 0.0559 0.2109 0.2739 0.048 Uiso 1 1 calc GR . . . .
C31 C 0.08075(9) 0.22257(13) 0.44728(8) 0.0314(3) Uani 1 1 d . . . . .
H31A H 0.1224 0.2047 0.4843 0.047 Uiso 1 1 calc GR . . . .
H31B H 0.0358 0.1794 0.4507 0.047 Uiso 1 1 calc GR . . . .
H31C H 0.0674 0.2964 0.4506 0.047 Uiso 1 1 calc GR . . . .
C32 C 0.13186(9) 0.08513(11) 0.37275(8) 0.0274(3) Uani 1 1 d . . . . .
H32A H 0.1464 0.0720 0.3281 0.041 Uiso 1 1 calc GR . . . .
H32B H 0.0889 0.0397 0.3787 0.041 Uiso 1 1 calc GR . . . .
H32C H 0.1756 0.0706 0.4085 0.041 Uiso 1 1 calc GR . . . .
S1 S 0.45813(2) 0.96668(3) 0.32475(2) 0.02336(9) Uani 1 1 d . . . . .
F1 F 0.38145(10) 0.95810(10) 0.42835(8) 0.0674(4) Uani 1 1 d . . . . .
F2 F 0.40970(8) 1.11742(8) 0.40047(6) 0.0472(3) Uani 1 1 d . . . . .
F3 F 0.31767(7) 1.03120(11) 0.33695(10) 0.0709(4) Uani 1 1 d . . . . .
O1 O 0.52869(7) 0.95908(9) 0.37437(7) 0.0372(3) Uani 1 1 d . . . . .
O2 O 0.42391(7) 0.86542(9) 0.30141(6) 0.0375(3) Uani 1 1 d . . . . .
O3 O 0.45945(9) 1.04546(10) 0.27143(6) 0.0423(3) Uani 1 1 d . . . . .
C33 C 0.38798(11) 1.02100(13) 0.37470(10) 0.0355(4) Uani 1 1 d . . . . .
O4 O 0.16831(7) 0.04971(10) 0.61502(6) 0.0333(2) Uani 1 1 d . . . . .
C34 C 0.26968(11) 0.04462(17) 0.54704(9) 0.0425(4) Uani 1 1 d . . . . .
H34A H 0.2893 0.0059 0.5112 0.064 Uiso 1 1 calc GR . . . .
H34B H 0.3095 0.0487 0.5875 0.064 Uiso 1 1 calc GR . . . .
H34C H 0.2552 0.1153 0.5309 0.064 Uiso 1 1 calc GR . . . .
C35 C 0.19923(12) -0.01170(15) 0.56514(9) 0.0394(4) Uani 1 1 d . . . . .
H35A H 0.1601 -0.0204 0.5238 0.047 Uiso 1 1 calc R . . . .
H35B H 0.2140 -0.0818 0.5838 0.047 Uiso 1 1 calc R . . . .
C36 C 0.10337(11) 0.00087(17) 0.63644(10) 0.0427(4) Uani 1 1 d . . . . .
H36A H 0.1178 -0.0691 0.6556 0.051 Uiso 1 1 calc R . . . .
H36B H 0.0617 -0.0078 0.5970 0.051 Uiso 1 1 calc R . . . .
C37 C 0.07555(10) 0.06991(17) 0.69086(10) 0.0417(4) Uani 1 1 d . . . . .
H37A H 0.0608 0.1387 0.6715 0.063 Uiso 1 1 calc GR . . . .
H37B H 0.1169 0.0779 0.7298 0.063 Uiso 1 1 calc GR . . . .
H37C H 0.0312 0.0370 0.7059 0.063 Uiso 1 1 calc GR . . . .

loop_
_atom_site_aniso_label
_atom_site_aniso_U_11
_atom_site_aniso_U_22
_atom_site_aniso_U_33
_atom_site_aniso_U_23
_atom_site_aniso_U_13
_atom_site_aniso_U_12
P1 0.02227(17) 0.01502(16) 0.01620(16) 0.00036(11) 0.00192(12) -0.00178(11)
N1 0.0216(5) 0.0154(5) 0.0198(5) -0.0001(4) 0.0026(4) -0.0005(4)
N2 0.0292(6) 0.0174(6) 0.0310(6) 0.0014(5) -0.0013(5) -0.0029(5)
N3 0.0242(5) 0.0154(5) 0.0175(5) 0.0005(4) 0.0012(4) 0.0003(4)
N4 0.0249(6) 0.0192(5) 0.0179(5) 0.0011(4) 0.0021(4) 0.0013(4)
N5 0.0231(5) 0.0178(5) 0.0175(5) -0.0002(4) 0.0039(4) -0.0032(4)
N6 0.0230(5) 0.0188(5) 0.0197(5) 0.0003(4) 0.0046(4) -0.0029(4)
C1 0.0210(6) 0.0176(6) 0.0173(6) 0.0003(5) 0.0040(4) -0.0018(5)
C2 0.0255(6) 0.0177(6) 0.0203(6) -0.0014(5) 0.0046(5) -0.0012(5)
C3 0.0288(7) 0.0163(6) 0.0254(6) 0.0020(5) 0.0075(5) -0.0001(5)
C4 0.0260(6) 0.0200(6) 0.0227(6) 0.0050(5) 0.0038(5) 0.0010(5)
C5 0.0236(6) 0.0210(6) 0.0183(6) 0.0007(5) 0.0015(5) -0.0006(5)
C6 0.0213(6) 0.0155(6) 0.0255(6) -0.0024(5) -0.0036(5) -0.0008(5)
C7 0.0316(7) 0.0230(7) 0.0278(7) -0.0041(5) -0.0017(6) 0.0038(6)
C8 0.0365(8) 0.0256(8) 0.0388(8) -0.0118(6) -0.0058(6) 0.0061(6)
C9 0.0311(8) 0.0173(7) 0.0527(10) -0.0069(6) -0.0096(7) 0.0016(6)
C10 0.0318(8) 0.0172(7) 0.0453(9) 0.0042(6) -0.0029(6) -0.0032(6)
C11 0.0261(6) 0.0156(6) 0.0231(6) -0.0010(5) -0.0012(5) 0.0010(5)
C12 0.0288(7) 0.0255(7) 0.0271(7) 0.0014(6) 0.0035(5) 0.0086(6)
C13 0.0268(7) 0.0255(7) 0.0214(6) 0.0004(5) 0.0030(5) 0.0048(5)
C14 0.0310(7) 0.0196(6) 0.0274(7) 0.0049(5) -0.0008(5) 0.0010(5)
C15 0.0455(9) 0.0246(7) 0.0361(8) 0.0068(6) 0.0001(7) 0.0110(7)
C16 0.0414(9) 0.0272(8) 0.0448(9) 0.0138(7) -0.0024(7) -0.0069(7)
C17 0.0340(8) 0.0302(8) 0.0230(7) 0.0045(6) -0.0003(5) 0.0034(6)
C18 0.0360(8) 0.0414(9) 0.0253(7) 0.0063(6) 0.0112(6) 0.0133(7)
C19 0.0422(10) 0.0491(11) 0.0409(9) 0.0093(8) 0.0169(8) 0.0017(8)
C20 0.0479(10) 0.0716(14) 0.0281(8) -0.0100(8) 0.0118(7) 0.0077(10)
C21 0.0663(13) 0.0720(15) 0.0402(10) 0.0321(10) 0.0292(9) 0.0375(12)
C22 0.0215(6) 0.0179(6) 0.0167(6) 0.0000(5) 0.0019(4) 0.0009(5)
C23 0.0251(6) 0.0202(6) 0.0220(6) -0.0048(5) 0.0048(5) -0.0026(5)
C24 0.0207(6) 0.0170(6) 0.0221(6) -0.0001(5) 0.0023(5) -0.0001(5)
C25 0.0226(6) 0.0207(6) 0.0200(6) 0.0002(5) 0.0050(5) -0.0012(5)
C26 0.0291(7) 0.0227(7) 0.0207(6) 0.0037(5) 0.0056(5) -0.0003(5)
C27 0.0221(6) 0.0286(7) 0.0268(7) 0.0055(5) 0.0056(5) -0.0007(5)
C28 0.0342(7) 0.0284(7) 0.0246(7) -0.0048(6) 0.0115(6) -0.0030(6)
C29 0.0234(6) 0.0198(6) 0.0270(7) 0.0001(5) 0.0054(5) -0.0032(5)
C30 0.0234(7) 0.0306(8) 0.0396(8) 0.0040(6) 0.0008(6) -0.0052(6)
C31 0.0329(8) 0.0292(8) 0.0355(8) -0.0034(6) 0.0153(6) -0.0073(6)
C32 0.0312(7) 0.0200(7) 0.0314(7) -0.0002(5) 0.0061(6) -0.0039(5)
S1 0.03072(18) 0.01766(17) 0.02187(17) -0.00010(11) 0.00490(13) 0.00452(12)
F1 0.1086(11) 0.0375(6) 0.0733(9) 0.0147(6) 0.0658(9) 0.0031(7)
F2 0.0771(8) 0.0214(5) 0.0515(6) -0.0078(4) 0.0350(6) 0.0013(5)
F3 0.0306(6) 0.0476(7) 0.1349(14) -0.0001(8) 0.0144(7) 0.0116(5)
O1 0.0321(6) 0.0226(5) 0.0527(7) 0.0018(5) -0.0052(5) 0.0026(4)
O2 0.0490(7) 0.0207(5) 0.0384(6) -0.0071(4) -0.0059(5) 0.0035(5)
O3 0.0740(9) 0.0305(6) 0.0258(5) 0.0056(5) 0.0186(6) 0.0073(6)
C33 0.0416(9) 0.0199(7) 0.0504(10) 0.0024(7) 0.0231(8) 0.0007(6)
O4 0.0321(6) 0.0362(6) 0.0314(5) -0.0033(5) 0.0045(4) -0.0046(5)
C34 0.0378(9) 0.0588(12) 0.0308(8) -0.0024(8) 0.0052(7) 0.0009(8)
C35 0.0495(10) 0.0401(9) 0.0291(8) -0.0043(7) 0.0074(7) -0.0027(8)
C36 0.0403(9) 0.0487(11) 0.0398(9) -0.0086(8) 0.0084(7) -0.0167(8)
C37 0.0305(8) 0.0513(11) 0.0425(9) -0.0049(8) 0.0035(7) -0.0020(8)

loop_
_atom_type_symbol
_atom_type_description
_atom_type_scat_dispersion_real
_atom_type_scat_dispersion_imag
_atom_type_scat_source
C C 0.0181 0.0091 'International Tables Vol C Tables 4.2.6.8 and 6.1.1.4'
H H 0.0000 0.0000 'International Tables Vol C Tables 4.2.6.8 and 6.1.1.4'
F F 0.0727 0.0534 'International Tables Vol C Tables 4.2.6.8 and 6.1.1.4'
N N 0.0311 0.0180 'International Tables Vol C Tables 4.2.6.8 and 6.1.1.4'
O O 0.0492 0.0322 'International Tables Vol C Tables 4.2.6.8 and 6.1.1.4'
P P 0.2955 0.4335 'International Tables Vol C Tables 4.2.6.8 and 6.1.1.4'
S S 0.3331 0.5567 'International Tables Vol C Tables 4.2.6.8 and 6.1.1.4'

loop_
_exptl_crystal_face_index_h
_exptl_crystal_face_index_k
_exptl_crystal_face_index_l
_exptl_crystal_face_perp_dist
-1 0 0 0.0498
1 0 0 0.0498
0 1 -1 0.0752
0 -1 1 0.0762
0 1 1 0.0845
0 -1 -1 0.0845

loop_
_geom_angle_atom_site_label_1
_geom_angle_atom_site_label_2
_geom_angle_atom_site_label_3
_geom_angle
_geom_angle_site_symmetry_1
_geom_angle_site_symmetry_3
_geom_angle_publ_flag
N3 P1 N5 100.48(5) . . ?
N3 P1 C1 96.43(6) . . ?
N5 P1 C1 97.24(6) . . ?
C1 N1 C6 120.77(11) . . ?
C5 N1 C1 122.07(12) . . ?
C5 N1 C6 117.16(11) . . ?
C6 N2 C10 115.90(14) . . ?
N4 N3 P1 118.53(9) . . ?
N4 N3 C11 110.99(11) . . ?
C11 N3 P1 130.23(10) . . ?
C13 N4 N3 105.36(11) . . ?
N6 N5 P1 120.11(9) . . ?
N6 N5 C22 111.46(10) . . ?
C22 N5 P1 128.14(9) . . ?
C24 N6 N5 105.01(11) . . ?
N1 C1 P1 121.50(10) . . ?
N1 C1 C2 117.78(12) . . ?
C2 C1 P1 120.55(10) . . ?
C1 C2 H2 119.6 . . ?
C1 C2 C3 120.84(13) . . ?
C3 C2 H2 119.6 . . ?
C2 C3 H3 120.1 . . ?
C4 C3 C2 119.80(13) . . ?
C4 C3 H3 120.1 . . ?
C3 C4 H4 120.8 . . ?
C5 C4 C3 118.46(13) . . ?
C5 C4 H4 120.8 . . ?
N1 C5 C4 121.03(12) . . ?
N1 C5 H5 119.5 . . ?
C4 C5 H5 119.5 . . ?
N2 C6 N1 113.37(12) . . ?
N2 C6 C7 126.77(13) . . ?
C7 C6 N1 119.83(13) . . ?
C6 C7 H7 121.9 . . ?
C6 C7 C8 116.18(15) . . ?
C8 C7 H7 121.9 . . ?
C7 C8 H8 120.4 . . ?
C9 C8 C7 119.24(15) . . ?
C9 C8 H8 120.4 . . ?
C8 C9 H9 120.4 . . ?
C8 C9 C10 119.13(14) . . ?
C10 C9 H9 120.4 . . ?
N2 C10 C9 122.76(16) . . ?
N2 C10 H10 118.6 . . ?
C9 C10 H10 118.6 . . ?
N3 C11 C14 125.28(13) . . ?
C12 C11 N3 105.71(12) . . ?
C12 C11 C14 128.98(13) . . ?
C11 C12 H12 126.7 . . ?
C11 C12 C13 106.67(12) . . ?
C13 C12 H12 126.7 . . ?
N4 C13 C12 111.26(13) . . ?
N4 C13 C18 121.08(13) . . ?
C12 C13 C18 127.66(13) . . ?
C11 C14 C15 108.43(13) . . ?
C11 C14 C16 111.02(12) . . ?
C11 C14 C17 110.65(12) . . ?
C15 C14 C16 108.38(13) . . ?
C17 C14 C15 107.74(12) . . ?
C17 C14 C16 110.52(14) . . ?
C14 C15 H15A 109.5 . . ?
C14 C15 H15B 109.5 . . ?
C14 C15 H15C 109.5 . . ?
H15A C15 H15B 109.5 . . ?
H15A C15 H15C 109.5 . . ?
H15B C15 H15C 109.5 . . ?
C14 C16 H16A 109.5 . . ?
C14 C16 H16B 109.5 . . ?
C14 C16 H16C 109.5 . . ?
H16A C16 H16B 109.5 . . ?
H16A C16 H16C 109.5 . . ?
H16B C16 H16C 109.5 . . ?
C14 C17 H17A 109.5 . . ?
C14 C17 H17B 109.5 . . ?
C14 C17 H17C 109.5 . . ?
H17A C17 H17B 109.5 . . ?
H17A C17 H17C 109.5 . . ?
H17B C17 H17C 109.5 . . ?
C13 C18 C19 108.95(13) . . ?
C13 C18 C20 108.79(15) . . ?
C13 C18 C21 110.40(13) . . ?
C19 C18 C20 109.66(15) . . ?
C21 C18 C19 109.22(17) . . ?
C21 C18 C20 109.81(17) . . ?
C18 C19 H19A 109.5 . . ?
C18 C19 H19B 109.5 . . ?
C18 C19 H19C 109.5 . . ?
H19A C19 H19B 109.5 . . ?
H19A C19 H19C 109.5 . . ?
H19B C19 H19C 109.5 . . ?
C18 C20 H20A 109.5 . . ?
C18 C20 H20B 109.5 . . ?
C18 C20 H20C 109.5 . . ?
H20A C20 H20B 109.5 . . ?
H20A C20 H20C 109.5 . . ?
H20B C20 H20C 109.5 . . ?
C18 C21 H21A 109.5 . . ?
C18 C21 H21B 109.5 . . ?
C18 C21 H21C 109.5 . . ?
H21A C21 H21B 109.5 . . ?
H21A C21 H21C 109.5 . . ?
H21B C21 H21C 109.5 . . ?
N5 C22 C25 125.75(12) . . ?
C23 C22 N5 105.38(11) . . ?
C23 C22 C25 128.85(12) . . ?
C22 C23 H23 126.6 . . ?
C22 C23 C24 106.89(12) . . ?
C24 C23 H23 126.6 . . ?
N6 C24 C23 111.25(12) . . ?
N6 C24 C29 121.40(12) . . ?
C23 C24 C29 127.30(12) . . ?
C22 C25 C26 112.03(11) . . ?
C22 C25 C27 110.88(11) . . ?
C22 C25 C28 108.28(11) . . ?
C27 C25 C26 109.50(11) . . ?
C28 C25 C26 108.30(11) . . ?
C28 C25 C27 107.72(12) . . ?
C25 C26 H26A 109.5 . . ?
C25 C26 H26B 109.5 . . ?
C25 C26 H26C 109.5 . . ?
H26A C26 H26B 109.5 . . ?
H26A C26 H26C 109.5 . . ?
H26B C26 H26C 109.5 . . ?
C25 C27 H27A 109.5 . . ?
C25 C27 H27B 109.5 . . ?
C25 C27 H27C 109.5 . . ?
H27A C27 H27B 109.5 . . ?
H27A C27 H27C 109.5 . . ?
H27B C27 H27C 109.5 . . ?
C25 C28 H28A 109.5 . . ?
C25 C28 H28B 109.5 . . ?
C25 C28 H28C 109.5 . . ?
H28A C28 H28B 109.5 . . ?
H28A C28 H28C 109.5 . . ?
H28B C28 H28C 109.5 . . ?
C24 C29 C30 108.07(11) . . ?
C24 C29 C31 110.80(11) . . ?
C24 C29 C32 109.53(11) . . ?
C31 C29 C30 109.78(12) . . ?
C31 C29 C32 109.80(12) . . ?
C32 C29 C30 108.82(12) . . ?
C29 C30 H30A 109.5 . . ?
C29 C30 H30B 109.5 . . ?
C29 C30 H30C 109.5 . . ?
H30A C30 H30B 109.5 . . ?
H30A C30 H30C 109.5 . . ?
H30B C30 H30C 109.5 . . ?
C29 C31 H31A 109.5 . . ?
C29 C31 H31B 109.5 . . ?
C29 C31 H31C 109.5 . . ?
H31A C31 H31B 109.5 . . ?
H31A C31 H31C 109.5 . . ?
H31B C31 H31C 109.5 . . ?
C29 C32 H32A 109.5 . . ?
C29 C32 H32B 109.5 . . ?
C29 C32 H32C 109.5 . . ?
H32A C32 H32B 109.5 . . ?
H32A C32 H32C 109.5 . . ?
H32B C32 H32C 109.5 . . ?
O1 S1 O2 114.52(7) . . ?
O1 S1 O3 114.92(8) . . ?
O1 S1 C33 103.58(9) . . ?
O2 S1 C33 102.93(8) . . ?
O3 S1 O2 115.55(8) . . ?
O3 S1 C33 102.90(8) . . ?
F1 C33 S1 110.62(12) . . ?
F1 C33 F2 107.17(15) . . ?
F2 C33 S1 111.70(11) . . ?
F3 C33 S1 112.02(14) . . ?
F3 C33 F1 107.80(16) . . ?
F3 C33 F2 107.31(14) . . ?
C36 O4 C35 112.36(14) . . ?
H34A C34 H34B 109.5 . . ?
H34A C34 H34C 109.5 . . ?
H34B C34 H34C 109.5 . . ?
C35 C34 H34A 109.5 . . ?
C35 C34 H34B 109.5 . . ?
C35 C34 H34C 109.5 . . ?
O4 C35 C34 108.69(15) . . ?
O4 C35 H35A 110.0 . . ?
O4 C35 H35B 110.0 . . ?
C34 C35 H35A 110.0 . . ?
C34 C35 H35B 110.0 . . ?
H35A C35 H35B 108.3 . . ?
O4 C36 H36A 109.9 . . ?
O4 C36 H36B 109.9 . . ?
O4 C36 C37 108.89(15) . . ?
H36A C36 H36B 108.3 . . ?
C37 C36 H36A 109.9 . . ?
C37 C36 H36B 109.9 . . ?
C36 C37 H37A 109.5 . . ?
C36 C37 H37B 109.5 . . ?
C36 C37 H37C 109.5 . . ?
H37A C37 H37B 109.5 . . ?
H37A C37 H37C 109.5 . . ?
H37B C37 H37C 109.5 . . ?

loop_
_geom_bond_atom_site_label_1
_geom_bond_atom_site_label_2
_geom_bond_distance
_geom_bond_site_symmetry_2
_geom_bond_publ_flag
P1 N3 1.7183(12) . ?
P1 N5 1.7305(11) . ?
P1 C1 1.8684(13) . ?
N1 C1 1.3643(17) . ?
N1 C5 1.3531(17) . ?
N1 C6 1.4609(17) . ?
N2 C6 1.3186(19) . ?
N2 C10 1.347(2) . ?
N3 N4 1.3862(15) . ?
N3 C11 1.3912(17) . ?
N4 C13 1.3152(19) . ?
N5 N6 1.3851(15) . ?
N5 C22 1.3899(17) . ?
N6 C24 1.3190(18) . ?
C1 C2 1.3870(19) . ?
C2 H2 0.9300 . ?
C2 C3 1.3890(19) . ?
C3 H3 0.9300 . ?
C3 C4 1.384(2) . ?
C4 H4 0.9300 . ?
C4 C5 1.3775(19) . ?
C5 H5 0.9300 . ?
C6 C7 1.378(2) . ?
C7 H7 0.9300 . ?
C7 C8 1.391(2) . ?
C8 H8 0.9300 . ?
C8 C9 1.380(3) . ?
C9 H9 0.9300 . ?
C9 C10 1.386(3) . ?
C10 H10 0.9300 . ?
C11 C12 1.365(2) . ?
C11 C14 1.5176(19) . ?
C12 H12 0.9300 . ?
C12 C13 1.419(2) . ?
C13 C18 1.515(2) . ?
C14 C15 1.536(2) . ?
C14 C16 1.537(2) . ?
C14 C17 1.533(2) . ?
C15 H15A 0.9600 . ?
C15 H15B 0.9600 . ?
C15 H15C 0.9600 . ?
C16 H16A 0.9600 . ?
C16 H16B 0.9600 . ?
C16 H16C 0.9600 . ?
C17 H17A 0.9600 . ?
C17 H17B 0.9600 . ?
C17 H17C 0.9600 . ?
C18 C19 1.530(3) . ?
C18 C20 1.538(3) . ?
C18 C21 1.525(2) . ?
C19 H19A 0.9600 . ?
C19 H19B 0.9600 . ?
C19 H19C 0.9600 . ?
C20 H20A 0.9600 . ?
C20 H20B 0.9600 . ?
C20 H20C 0.9600 . ?
C21 H21A 0.9600 . ?
C21 H21B 0.9600 . ?
C21 H21C 0.9600 . ?
C22 C23 1.3652(19) . ?
C22 C25 1.5194(18) . ?
C23 H23 0.9300 . ?
C23 C24 1.4171(18) . ?
C24 C29 1.5125(18) . ?
C25 C26 1.5417(18) . ?
C25 C27 1.5368(19) . ?
C25 C28 1.5355(19) . ?
C26 H26A 0.9600 . ?
C26 H26B 0.9600 . ?
C26 H26C 0.9600 . ?
C27 H27A 0.9600 . ?
C27 H27B 0.9600 . ?
C27 H27C 0.9600 . ?
C28 H28A 0.9600 . ?
C28 H28B 0.9600 . ?
C28 H28C 0.9600 . ?
C29 C30 1.541(2) . ?
C29 C31 1.533(2) . ?
C29 C32 1.5347(19) . ?
C30 H30A 0.9600 . ?
C30 H30B 0.9600 . ?
C30 H30C 0.9600 . ?
C31 H31A 0.9600 . ?
C31 H31B 0.9600 . ?
C31 H31C 0.9600 . ?
C32 H32A 0.9600 . ?
C32 H32B 0.9600 . ?
C32 H32C 0.9600 . ?
S1 O1 1.4319(12) . ?
S1 O2 1.4438(11) . ?
S1 O3 1.4385(12) . ?
S1 C33 1.8123(17) . ?
F1 C33 1.331(2) . ?
F2 C33 1.340(2) . ?
F3 C33 1.322(2) . ?
O4 C35 1.415(2) . ?
O4 C36 1.404(2) . ?
C34 H34A 0.9600 . ?
C34 H34B 0.9600 . ?
C34 H34C 0.9600 . ?
C34 C35 1.502(3) . ?
C35 H35A 0.9700 . ?
C35 H35B 0.9700 . ?
C36 H36A 0.9700 . ?
C36 H36B 0.9700 . ?
C36 C37 1.510(3) . ?
C37 H37A 0.9600 . ?
C37 H37B 0.9600 . ?
C37 H37C 0.9600 . ?

loop_
_geom_torsion_atom_site_label_1
_geom_torsion_atom_site_label_2
_geom_torsion_atom_site_label_3
_geom_torsion_atom_site_label_4
_geom_torsion
_geom_torsion_site_symmetry_1
_geom_torsion_site_symmetry_2
_geom_torsion_site_symmetry_3
_geom_torsion_site_symmetry_4
_geom_torsion_publ_flag
P1 N3 N4 C13 -175.56(9) . . . . ?
P1 N3 C11 C12 174.60(10) . . . . ?
P1 N3 C11 C14 -3.7(2) . . . . ?
P1 N5 N6 C24 -175.16(9) . . . . ?
P1 N5 C22 C23 173.99(10) . . . . ?
P1 N5 C22 C25 -4.40(19) . . . . ?
P1 C1 C2 C3 175.87(10) . . . . ?
N1 C1 C2 C3 0.48(19) . . . . ?
N1 C6 C7 C8 176.30(13) . . . . ?
N2 C6 C7 C8 -1.4(2) . . . . ?
N3 P1 N5 N6 -27.54(11) . . . . ?
N3 P1 N5 C22 159.22(11) . . . . ?
N3 P1 C1 N1 -64.32(11) . . . . ?
N3 P1 C1 C2 120.47(11) . . . . ?
N3 N4 C13 C12 0.63(16) . . . . ?
N3 N4 C13 C18 -179.11(13) . . . . ?
N3 C11 C12 C13 -0.17(16) . . . . ?
N3 C11 C14 C15 -179.36(13) . . . . ?
N3 C11 C14 C16 -60.41(18) . . . . ?
N3 C11 C14 C17 62.68(18) . . . . ?
N4 N3 C11 C12 0.57(15) . . . . ?
N4 N3 C11 C14 -177.71(12) . . . . ?
N4 C13 C18 C19 -124.54(16) . . . . ?
N4 C13 C18 C20 115.95(16) . . . . ?
N4 C13 C18 C21 -4.6(2) . . . . ?
N5 P1 N3 N4 82.62(10) . . . . ?
N5 P1 N3 C11 -91.03(12) . . . . ?
N5 P1 C1 N1 -165.78(11) . . . . ?
N5 P1 C1 C2 19.00(12) . . . . ?
N5 N6 C24 C23 1.12(15) . . . . ?
N5 N6 C24 C29 -176.69(11) . . . . ?
N5 C22 C23 C24 0.40(15) . . . . ?
N5 C22 C25 C26 -60.83(17) . . . . ?
N5 C22 C25 C27 61.84(17) . . . . ?
N5 C22 C25 C28 179.81(12) . . . . ?
N6 N5 C22 C23 0.27(15) . . . . ?
N6 N5 C22 C25 -178.12(11) . . . . ?
N6 C24 C29 C30 111.02(14) . . . . ?
N6 C24 C29 C31 -9.29(18) . . . . ?
N6 C24 C29 C32 -130.57(13) . . . . ?
C1 P1 N3 N4 -16.00(10) . . . . ?
C1 P1 N3 C11 170.35(12) . . . . ?
C1 P1 N5 N6 70.41(10) . . . . ?
C1 P1 N5 C22 -102.83(12) . . . . ?
C1 N1 C5 C4 1.9(2) . . . . ?
C1 N1 C6 N2 -48.84(17) . . . . ?
C1 N1 C6 C7 133.20(14) . . . . ?
C1 C2 C3 C4 0.7(2) . . . . ?
C2 C3 C4 C5 -0.6(2) . . . . ?
C3 C4 C5 N1 -0.7(2) . . . . ?
C5 N1 C1 P1 -177.12(10) . . . . ?
C5 N1 C1 C2 -1.78(19) . . . . ?
C5 N1 C6 N2 130.40(13) . . . . ?
C5 N1 C6 C7 -47.56(18) . . . . ?
C6 N1 C1 P1 2.08(17) . . . . ?
C6 N1 C1 C2 177.42(12) . . . . ?
C6 N1 C5 C4 -177.31(12) . . . . ?
C6 N2 C10 C9 1.4(2) . . . . ?
C6 C7 C8 C9 1.1(2) . . . . ?
C7 C8 C9 C10 0.3(2) . . . . ?
C8 C9 C10 N2 -1.7(2) . . . . ?
C10 N2 C6 N1 -177.65(12) . . . . ?
C10 N2 C6 C7 0.1(2) . . . . ?
C11 N3 N4 C13 -0.75(15) . . . . ?
C11 C12 C13 N4 -0.30(18) . . . . ?
C11 C12 C13 C18 179.42(15) . . . . ?
C12 C11 C14 C15 2.8(2) . . . . ?
C12 C11 C14 C16 121.71(17) . . . . ?
C12 C11 C14 C17 -115.20(17) . . . . ?
C12 C13 C18 C19 55.8(2) . . . . ?
C12 C13 C18 C20 -63.7(2) . . . . ?
C12 C13 C18 C21 175.70(18) . . . . ?
C14 C11 C12 C13 178.03(14) . . . . ?
C22 N5 N6 C24 -0.87(14) . . . . ?
C22 C23 C24 N6 -0.99(16) . . . . ?
C22 C23 C24 C29 176.66(13) . . . . ?
C23 C22 C25 C26 121.16(15) . . . . ?
C23 C22 C25 C27 -116.17(15) . . . . ?
C23 C22 C25 C28 1.80(19) . . . . ?
C23 C24 C29 C30 -66.41(18) . . . . ?
C23 C24 C29 C31 173.28(14) . . . . ?
C23 C24 C29 C32 52.00(18) . . . . ?
C25 C22 C23 C24 178.72(13) . . . . ?
O1 S1 C33 F1 -58.13(15) . . . . ?
O1 S1 C33 F2 61.15(14) . . . . ?
O1 S1 C33 F3 -178.43(12) . . . . ?
O2 S1 C33 F1 61.43(15) . . . . ?
O2 S1 C33 F2 -179.28(12) . . . . ?
O2 S1 C33 F3 -58.87(13) . . . . ?
O3 S1 C33 F1 -178.14(14) . . . . ?
O3 S1 C33 F2 -58.85(15) . . . . ?
O3 S1 C33 F3 61.56(14) . . . . ?
C35 O4 C36 C37 178.46(15) . . . . ?
C36 O4 C35 C34 -178.20(15) . . . . ?

loop_
_exptl_oxdiff_crystal_face_indexfrac_h
_exptl_oxdiff_crystal_face_indexfrac_k
_exptl_oxdiff_crystal_face_indexfrac_l
_exptl_oxdiff_crystal_face_x
_exptl_oxdiff_crystal_face_y
_exptl_oxdiff_crystal_face_z
-0.9992 -0.0000 0.0003 0.0838 -0.0119 -0.0309
0.9992 0.0000 -0.0003 -0.0838 0.0119 0.0309
0.4993 0.9992 -0.9988 -0.0482 -0.1402 0.0167
-0.4993 -0.9992 0.9988 0.0482 0.1402 -0.0167
0.0007 0.9993 0.9998 0.0258 -0.0592 0.1315
-0.0007 -0.9993 -0.9998 -0.0258 0.0592 -0.1315
